data_2015232
loop_
_publ_author_name
'Michel Fleck'
'Karolina Schwendtner'
'Ana Hensler'

_publ_section_title
;
 Two new non-centrosymmetric lithium salts of glycine: bis(glycine)
 lithium chromate monohydrate and bis(glycine) lithium molybdate
;
_journal_coeditor_code EM1005
_journal_issue 4
_journal_name_full 'Acta Crystallographica Section C'
_journal_page_first m122
_journal_page_last m125
_journal_paper_doi 10.1107/S0108270106003477
_journal_volume 62
_journal_year 2006
_chemical_formula_iupac '[Li2 Mo (C2 H5 N O2)2 O4]'
_chemical_formula_moiety 'C4 H10 Li2 Mo N2 O8'
_chemical_formula_sum 'C4 H10 Li2 Mo N2 O8'
_chemical_formula_weight 323.96
_chemical_name_common 'Bis(glycine) lithium molybdate'
_chemical_name_systematic
;
poly[aquadi-\m-glycinato-\m-tetraoxo-chromato(VI)lithium(I)]}
;
_space_group_IT_number 4
_symmetry_cell_setting monoclinic
_symmetry_space_group_name_Hall 'P 2yb'
_symmetry_space_group_name_H-M 'P 1 21 1'
_atom_sites_solution_hydrogens geom
_atom_sites_solution_primary direct
_atom_sites_solution_secondary difmap
_cell_angle_alpha 90.00
_cell_angle_beta 94.28(3)
_cell_angle_gamma 90.00
_cell_formula_units_Z 2
_cell_length_a 5.1924(10)
_cell_length_b 7.7339(15)
_cell_length_c 12.492(3)
_cell_measurement_reflns_used 1222
_cell_measurement_temperature 293(2)
_cell_measurement_theta_max 27.485
_cell_measurement_theta_min 4.076
_cell_volume 500.25(18)
_computing_cell_refinement 'HKL SCALEPACK (Otwinowski <i>et al.</i>,  2003)'
_computing_data_collection 'COLLECT (Nonius, 2003)'
_computing_data_reduction 'HKL DENZO (Otwinowski <i>et al.</i>,  2003) and SCALEPACK'
_computing_molecular_graphics 'DIAMOND (Version 3.0; Bergerhoff <i>et al.</i>,  1996)'
_computing_publication_material SHELXL97
_computing_structure_refinement 'SHELXL97 (Sheldrick, 1997)'
_computing_structure_solution 'SHELXS97 (Sheldrick, 1997)'
_diffrn_ambient_temperature 293(2)
_diffrn_detector_area_resol_mean 9
_diffrn_measured_fraction_theta_full 0.997
_diffrn_measured_fraction_theta_max 0.997
_diffrn_measurement_device '95mm CCD camera on \k-goniostat'
_diffrn_measurement_device_type 'Nonius Kappa CCD area-detector'
_diffrn_measurement_method '\f and \w'
_diffrn_radiation_monochromator graphite
_diffrn_radiation_source 'fine-focus sealed tube'
_diffrn_radiation_type MoK\a
_diffrn_radiation_wavelength 0.71073
_diffrn_reflns_av_R_equivalents 0.0000
_diffrn_reflns_av_sigmaI/netI 0.0219
_diffrn_reflns_limit_h_max 6
_diffrn_reflns_limit_h_min -6
_diffrn_reflns_limit_k_max 9
_diffrn_reflns_limit_k_min -10
_diffrn_reflns_limit_l_max 16
_diffrn_reflns_limit_l_min -16
_diffrn_reflns_number 2257
_diffrn_reflns_theta_full 27.46
_diffrn_reflns_theta_max 27.46
_diffrn_reflns_theta_min 4.15
_diffrn_standards_number 0
_exptl_absorpt_coefficient_mu 1.342
_exptl_absorpt_correction_T_max 0.9238
_exptl_absorpt_correction_T_min 0.8775
_exptl_absorpt_correction_type multi-scan
_exptl_absorpt_process_details '(Otwinowski <i>et al.</i>,  2003)'
_exptl_crystal_colour colourless
_exptl_crystal_density_diffrn 2.151
_exptl_crystal_density_method 'not measured'
_exptl_crystal_description block
_exptl_crystal_F_000 320
_exptl_crystal_size_max 0.10
_exptl_crystal_size_mid 0.06
_exptl_crystal_size_min 0.06
_refine_diff_density_max 0.466
_refine_diff_density_min -0.377
_refine_ls_abs_structure_details 'Flack (1983), with how many Friedel pairs'
_refine_ls_abs_structure_Flack 0.01(3)
_refine_ls_extinction_coef 0.0209(14)
_refine_ls_extinction_expression Fc^*^=kFc[1+0.001xFc^2^\l^3^/sin(2\q)]^-1/4^
_refine_ls_extinction_method 'SHELXL97 (Sheldrick, 1997)'
_refine_ls_goodness_of_fit_ref 1.111
_refine_ls_hydrogen_treatment refall
_refine_ls_matrix_type full
_refine_ls_number_parameters 195
_refine_ls_number_reflns 2257
_refine_ls_number_restraints 1
_refine_ls_restrained_S_all 1.111
_refine_ls_R_factor_all 0.0159
_refine_ls_R_factor_gt 0.0157
_refine_ls_shift/su_max 0.001
_refine_ls_shift/su_mean 0.000
_refine_ls_structure_factor_coef Fsqd
_refine_ls_weighting_details 'calc w = 1/[\s^2^(Fo^2^)+(0.0187P)^2^+0.143P] where P=(Fo^2^+2Fc^2^)/3'
_refine_ls_weighting_scheme calc
_refine_ls_wR_factor_gt 0.0402
_refine_ls_wR_factor_ref 0.0404
_reflns_number_gt 2233
_reflns_number_total 2257
_reflns_threshold_expression I>2\s(I)
_cod_data_source_file em1005.cif
_cod_data_source_block II
_cod_original_cell_volume 500.27(17)
_cod_original_sg_symbol_H-M 'P 21'
_cod_database_code 2015232
_cod_database_fobs_code 2015232

loop_
_symmetry_equiv_pos_as_xyz
'x, y, z'
'-x, y+1/2, -z'

loop_
_atom_site_type_symbol
_atom_site_label
_atom_site_fract_x
_atom_site_fract_y
_atom_site_fract_z
_atom_site_U_iso_or_equiv
_atom_site_adp_type
_atom_site_calc_flag
_atom_site_occupancy
Li Li1 0.2248(11) 0.4819(8) 0.2351(4) 0.0190(11) Uani d 1
Li Li2 0.1996(13) 0.0303(8) 0.2086(4) 0.0235(11) Uani d 1
Mo Mo1 -0.26350(2) 0.25000(4) 0.279775(10) 0.01523(7) Uani d 1
O O1 -0.2782(3) 0.2313(5) 0.41942(12) 0.0379(6) Uani d 1
O O2 -0.4266(4) 0.0753(3) 0.21502(18) 0.0221(5) Uani d 1
O O3 0.0624(2) 0.2551(4) 0.24841(11) 0.0219(3) Uani d 1
O O4 -0.4118(5) 0.4456(3) 0.2405(2) 0.0313(6) Uani d 1
O O1A 0.0975(6) -0.1084(4) 0.3242(2) 0.0437(8) Uani d 1
O O2A 0.0962(5) -0.3926(3) 0.3516(2) 0.0312(5) Uani d 1
C C1A 0.0134(4) -0.2449(6) 0.36305(14) 0.0231(4) Uani d 1
C C2A -0.2191(5) -0.2190(3) 0.4296(2) 0.0246(7) Uani d 1
H H21A -0.213(7) -0.134(5) 0.485(3) 0.031(11) Uiso d 1
H H22A -0.357(7) -0.182(4) 0.380(3) 0.043(9) Uiso d 1
N N3A -0.2916(6) -0.3781(3) 0.4838(3) 0.0332(6) Uani d 1
H H31A -0.429(7) -0.365(5) 0.517(3) 0.042(9) Uiso d 1
H H32A -0.155(9) -0.402(5) 0.528(3) 0.054(12) Uiso d 1
H H33A -0.313(9) -0.462(7) 0.438(4) 0.082(15) Uiso d 1
O O1B -0.0579(3) 0.4900(3) -0.06416(16) 0.0245(4) Uani d 1
O O2B 0.1442(4) 0.5715(3) 0.09222(14) 0.0272(4) Uani d 1
C C1B 0.1241(4) 0.4824(3) 0.00685(19) 0.0184(4) Uani d 1
C C2B 0.3421(4) 0.3549(3) -0.00547(18) 0.0200(5) Uani d 1
H H21B 0.494(6) 0.417(4) -0.002(2) 0.024(7) Uiso d 1
H H22B 0.336(4) 0.236(6) 0.0501(18) 0.022(6) Uiso d 1
N N3B 0.3096(4) 0.2663(5) -0.10997(16) 0.0211(5) Uani d 1
H H31B 0.445(8) 0.201(6) -0.117(3) 0.064(14) Uiso d 1
H H32B 0.307(6) 0.340(4) -0.156(3) 0.026(8) Uiso d 1
H H33B 0.171(6) 0.216(5) -0.111(2) 0.035(9) Uiso d 1

loop_
_atom_site_aniso_label
_atom_site_aniso_U_11
_atom_site_aniso_U_22
_atom_site_aniso_U_33
_atom_site_aniso_U_12
_atom_site_aniso_U_13
_atom_site_aniso_U_23
Li1 0.016(2) 0.019(2) 0.022(2) -0.0009(17) 0.0009(17) -0.0001(19)
Li2 0.020(2) 0.023(3) 0.028(2) 0.003(2) 0.0016(19) 0.000(2)
Mo1 0.01119(9) 0.01734(10) 0.01734(9) -0.00024(12) 0.00229(5) -0.00259(10)
O1 0.0335(8) 0.0620(17) 0.0186(7) -0.0098(14) 0.0039(6) -0.0027(12)
O2 0.0164(9) 0.0200(10) 0.0305(10) -0.0023(8) 0.0054(7) -0.0071(8)
O3 0.0141(5) 0.0158(7) 0.0365(7) 0.0005(12) 0.0061(5) -0.0028(12)
O4 0.0165(9) 0.0175(11) 0.0598(16) 0.0035(8) 0.0021(10) -0.0016(9)
O1A 0.0409(15) 0.0451(17) 0.0471(16) -0.0019(13) 0.0157(12) 0.0225(12)
O2A 0.0326(12) 0.0304(13) 0.0319(11) -0.0018(10) 0.0120(9) -0.0132(9)
C1A 0.0203(8) 0.0323(12) 0.0165(8) 0.0005(19) 0.0003(7) 0.0042(18)
C2A 0.0219(10) 0.019(2) 0.0332(11) 0.0041(10) 0.0060(9) 0.0072(11)
N3A 0.0361(15) 0.0227(13) 0.0435(15) -0.0016(11) 0.0218(13) -0.0003(11)
O1B 0.0183(8) 0.0286(11) 0.0261(10) 0.0052(8) -0.0018(7) 0.0034(8)
O2B 0.0373(11) 0.0250(10) 0.0192(8) 0.0089(8) 0.0016(7) -0.0022(7)
C1B 0.0192(11) 0.0170(11) 0.0197(11) 0.0015(9) 0.0055(9) 0.0039(9)
C2B 0.0184(11) 0.0197(12) 0.0220(11) 0.0023(9) 0.0021(8) -0.0007(9)
N3B 0.0261(10) 0.0157(14) 0.0221(8) 0.0011(11) 0.0059(7) 0.0018(12)

loop_
_atom_type_symbol
_atom_type_description
_atom_type_scat_dispersion_real
_atom_type_scat_dispersion_imag
_atom_type_scat_source
C C 0.0033 0.0016 'International Tables Vol C Tables 4.2.6.8 and 6.1.1.4'
H H 0.0000 0.0000 'International Tables Vol C Tables 4.2.6.8 and 6.1.1.4'
Li Li -0.0003 0.0001 'International Tables Vol C Tables 4.2.6.8 and 6.1.1.4'
N N 0.0061 0.0033 'International Tables Vol C Tables 4.2.6.8 and 6.1.1.4'
O O 0.0106 0.0060 'International Tables Vol C Tables 4.2.6.8 and 6.1.1.4'
Mo Mo -1.6832 0.6857 'International Tables Vol C Tables 4.2.6.8 and 6.1.1.4'

loop_
_geom_angle_atom_site_label_1
_geom_angle_atom_site_label_2
_geom_angle_atom_site_label_3
_geom_angle_site_symmetry_1
_geom_angle_site_symmetry_3
_geom_angle
O4 Li1 O2A 1_655 1_565 116.7(3)
O4 Li1 O2B 1_655 . 103.4(3)
O2A Li1 O2B 1_565 . 117.3(3)
O4 Li1 O3 1_655 . 107.3(3)
O2A Li1 O3 1_565 . 102.3(3)
O2B Li1 O3 . . 109.6(2)
O4 Li1 Mo1 1_655 . 135.2(3)
O2A Li1 Mo1 1_565 . 79.9(2)
O2B Li1 Mo1 . . 104.1(2)
O3 Li1 Mo1 . . 29.36(11)
O4 Li1 Mo1 1_655 1_655 26.99(13)
O2A Li1 Mo1 1_565 1_655 118.8(2)
O2B Li1 Mo1 . 1_655 118.6(3)
O3 Li1 Mo1 . 1_655 80.9(2)
Mo1 Li1 Mo1 . 1_655 108.24(19)
O4 Li1 Li2 1_655 . 83.5(3)
O2A Li1 Li2 1_565 . 124.4(3)
O2B Li1 Li2 . . 105.4(2)
O3 Li1 Li2 . . 26.31(12)
Mo1 Li1 Li2 . . 55.41(16)
Mo1 Li1 Li2 1_655 . 59.10(18)
O1A Li2 O1B . 2_545 120.8(4)
O1A Li2 O3 . . 100.4(3)
O1B Li2 O3 2_545 . 105.2(3)
O1A Li2 O2 . 1_655 113.4(3)
O1B Li2 O2 2_545 1_655 112.0(3)
O3 Li2 O2 . 1_655 102.1(3)
O4 Mo1 O1 . . 107.36(16)
O4 Mo1 O2 . . 110.38(10)
O1 Mo1 O2 . . 109.76(15)
O4 Mo1 O3 . . 109.11(13)
O1 Mo1 O3 . . 109.59(8)
O2 Mo1 O3 . . 110.59(11)
Mo1 O2 Li2 . 1_455 126.4(2)
Mo1 O3 Li2 . . 114.2(2)
Mo1 O3 Li1 . . 117.7(2)
Li2 O3 Li1 . . 127.36(17)
Mo1 O4 Li1 . 1_455 123.5(2)
C1A O1A Li2 . . 153.1(3)
C1A O2A Li1 . 1_545 134.7(3)
O2A C1A O1A . . 127.0(2)
O2A C1A C2A . . 118.7(3)
O1A C1A C2A . . 114.3(4)
N3A C2A C1A . . 112.4(3)
N3A C2A H21A . . 104(2)
C1A C2A H21A . . 120(2)
N3A C2A H22A . . 110(2)
C1A C2A H22A . . 105(2)
H21A C2A H22A . . 105(3)
C2A N3A H31A . . 112(2)
C2A N3A H32A . . 104(3)
H31A N3A H32A . . 112(3)
C2A N3A H33A . . 110(3)
H31A N3A H33A . . 110(4)
H32A N3A H33A . . 108(4)
C1B O1B Li2 . 2 153.0(3)
C1B O2B Li1 . . 125.5(2)
O1B C1B O2B . . 125.6(3)
O1B C1B C2B . . 119.3(2)
O2B C1B C2B . . 115.05(19)
N3B C2B C1B . . 110.8(2)
N3B C2B H21B . . 108.7(18)
C1B C2B H21B . . 107.7(17)
N3B C2B H22B . . 99.1(17)
C1B C2B H22B . . 113.8(13)
H21B C2B H22B . . 116(2)
C2B N3B H31B . . 108(3)
C2B N3B H32B . . 108(2)
H31B N3B H32B . . 108(3)
C2B N3B H33B . . 106(2)
H31B N3B H33B . . 116(4)
H32B N3B H33B . . 111(3)

loop_
_geom_bond_atom_site_label_1
_geom_bond_atom_site_label_2
_geom_bond_site_symmetry_2
_geom_bond_distance
Li1 O4 1_655 1.904(6)
Li1 O2A 1_565 1.911(6)
Li1 O2B . 1.931(5)
Li1 O3 . 1.959(7)
Li1 Mo1 . 3.189(6)
Li1 Mo1 1_655 3.220(6)
Li1 Li2 . 3.510(6)
Li2 O1A . 1.906(6)
Li2 O1B 2_545 1.923(6)
Li2 O3 . 1.957(7)
Li2 O2 1_655 1.967(7)
Li2 Mo1 . 3.127(6)
Li2 Mo1 1_655 3.328(7)
Mo1 O4 . 1.751(3)
Mo1 O1 . 1.7577(16)
Mo1 O2 . 1.760(2)
Mo1 O3 . 1.7657(13)
O1A C1A . 1.254(5)
O2A C1A . 1.232(5)
C1A C2A . 1.529(3)
C2A N3A . 1.467(4)
C2A H21A . 0.95(4)
C2A H22A . 0.95(3)
N3A H31A . 0.86(4)
N3A H32A . 0.88(4)
N3A H33A . 0.87(6)
O1B C1B . 1.248(3)
O2B C1B . 1.267(3)
C1B C2B . 1.517(3)
C2B N3B . 1.473(3)
C2B H21B . 0.92(3)
C2B H22B . 1.15(4)
N3B H31B . 0.87(5)
N3B H32B . 0.81(4)
N3B H33B . 0.82(3)

loop_
_geom_hbond_atom_site_label_D
_geom_hbond_atom_site_label_H
_geom_hbond_atom_site_label_A
_geom_hbond_site_symmetry_A
_geom_hbond_distance_DH
_geom_hbond_distance_HA
_geom_hbond_distance_DA
_geom_hbond_angle_DHA
N3A H31A O1 2_446 0.86(4) 1.92(4) 2.752(3) 164(4)
N3A H32A O1A 2_546 0.88(4) 2.45(4) 3.095(4) 131(4)
N3A H32A O1 2_546 0.88(4) 2.52(4) 3.225(4) 138(4)
N3A H33A O1 1_545 0.87(6) 2.39(6) 3.128(5) 143(4)
N3B H31B O2B 2_645 0.87(5) 2.36(5) 3.204(4) 164(4)
N3B H32B O2 2 0.81(4) 2.07(4) 2.814(4) 151(3)
N3B H33B O2B 2_545 0.82(3) 2.01(4) 2.820(3) 171(3)
